data_4070115
loop_
_publ_author_name
'Vicente, Jos\'e'
'Chicote, Mar\'ia Teresa'
'Mart\'inez-Mart\'inez, Antonio J.'
'Bautista, Delia'

_publ_section_title
;
 Synthesis of 1,2-Dihydroquinazolinium-4-yl Palladium Complexes through a
 Cyclization Reaction
;
_journal_issue 20
_journal_name_full Organometallics
_journal_page_first 5915
_journal_paper_doi 10.1021/om900616v
_journal_volume 28
_journal_year 2009
_chemical_formula_sum 'C46 H43 Cl3 F3 Fe I N4 O3 Pd S'
_chemical_formula_weight 1184.40
_chemical_name_systematic
; 
 ? 
;
_space_group_IT_number 2
_symmetry_cell_setting triclinic
_symmetry_space_group_name_Hall '-P 1'
_symmetry_space_group_name_H-M 'P -1'
_atom_sites_solution_hydrogens geom
_atom_sites_solution_primary direct
_atom_sites_solution_secondary difmap
_audit_creation_method SHELXL-97
_cell_angle_alpha 67.046(2)
_cell_angle_beta 89.178(2)
_cell_angle_gamma 85.677(2)
_cell_formula_units_Z 2
_cell_length_a 11.2459(11)
_cell_length_b 14.5646(15)
_cell_length_c 15.7565(16)
_cell_measurement_reflns_used 8471
_cell_measurement_temperature 100(2)
_cell_measurement_theta_max 27.98
_cell_measurement_theta_min 2.27
_cell_volume 2369.4(4)
_computing_cell_refinement 'Bruker SAINT'
_computing_data_collection 'Bruker SMART'
_computing_data_reduction 'Bruker SAINT'
_computing_molecular_graphics 'Bruker SHELXTL'
_computing_publication_material 'Bruker SHELXTL'
_computing_structure_refinement 'SHELXL-97 (Sheldrick, 1997)'
_computing_structure_solution 'SHELXS-97 (Sheldrick, 1990)'
_diffrn_ambient_temperature 100(2)
_diffrn_detector_area_resol_mean 8.26
_diffrn_measured_fraction_theta_full 0.993
_diffrn_measured_fraction_theta_max 0.904
_diffrn_measurement_device_type 'Bruker SMART APEX CCD'
_diffrn_measurement_method \w-scan
_diffrn_radiation_monochromator graphite
_diffrn_radiation_source 'fine-focus sealed tube'
_diffrn_radiation_type MoK\a
_diffrn_radiation_wavelength 0.71073
_diffrn_reflns_av_R_equivalents 0.0175
_diffrn_reflns_av_sigmaI/netI 0.0225
_diffrn_reflns_limit_h_max 14
_diffrn_reflns_limit_h_min -14
_diffrn_reflns_limit_k_max 18
_diffrn_reflns_limit_k_min -18
_diffrn_reflns_limit_l_max 20
_diffrn_reflns_limit_l_min -20
_diffrn_reflns_number 27314
_diffrn_reflns_theta_full 26.00
_diffrn_reflns_theta_max 28.26
_diffrn_reflns_theta_min 1.82
_exptl_absorpt_coefficient_mu 1.607
_exptl_absorpt_correction_T_max 0.8431
_exptl_absorpt_correction_T_min 0.6530
_exptl_absorpt_correction_type multi-scan
_exptl_absorpt_process_details SADABS
_exptl_crystal_colour red
_exptl_crystal_density_diffrn 1.660
_exptl_crystal_density_method 'not measured'
_exptl_crystal_description prism
_exptl_crystal_F_000 1180
_exptl_crystal_size_max 0.29
_exptl_crystal_size_mid 0.20
_exptl_crystal_size_min 0.11
_refine_diff_density_max 0.834
_refine_diff_density_min -0.596
_refine_diff_density_rms 0.077
_refine_ls_extinction_method none
_refine_ls_goodness_of_fit_ref 1.057
_refine_ls_hydrogen_treatment 'rigid methyls, others riding'
_refine_ls_matrix_type full
_refine_ls_number_parameters 591
_refine_ls_number_reflns 10605
_refine_ls_number_restraints 49
_refine_ls_restrained_S_all 1.060
_refine_ls_R_factor_all 0.0277
_refine_ls_R_factor_gt 0.0252
_refine_ls_shift/su_max 0.003
_refine_ls_shift/su_mean 0.000
_refine_ls_structure_factor_coef Fsqd
_refine_ls_weighting_details 'calc w=1/[\s^2^(Fo^2^)+(0.0302P)^2^+1.8302P] where P=(Fo^2^+2Fc^2^)/3'
_refine_ls_weighting_scheme calc
_refine_ls_wR_factor_gt 0.0615
_refine_ls_wR_factor_ref 0.0626
_reflns_number_gt 9814
_reflns_number_total 10605
_reflns_threshold_expression >2sigma(I)
_cod_data_source_file om900616v_si_002.cif
_cod_data_source_block ajd41s
_cod_database_code 4070115

loop_
_symmetry_equiv_pos_as_xyz
'x, y, z'
'-x, -y, -z'

loop_
_atom_site_label
_atom_site_type_symbol
_atom_site_fract_x
_atom_site_fract_y
_atom_site_fract_z
_atom_site_U_iso_or_equiv
_atom_site_adp_type
_atom_site_occupancy
_atom_site_symmetry_multiplicity
_atom_site_calc_flag
_atom_site_refinement_flags
_atom_site_disorder_assembly
_atom_site_disorder_group
Pd Pd 0.099230(12) 0.869776(10) 0.380290(10) 0.01331(4) Uani 1 1 d . . .
Fe Fe 0.64360(2) 0.98125(2) 0.147987(19) 0.01380(6) Uani 1 1 d . . .
I I -0.091186(12) 0.880387(10) 0.477189(9) 0.02149(4) Uani 1 1 d . . .
N1 N 0.13817(15) 0.64042(12) 0.48995(12) 0.0183(3) Uani 1 1 d . . .
N2 N 0.03224(15) 1.09165(12) 0.25046(12) 0.0170(3) Uani 1 1 d . . .
N3 N 0.35083(14) 0.84982(12) 0.33443(11) 0.0145(3) Uani 1 1 d . . .
N4 N 0.42891(15) 0.78174(13) 0.22782(12) 0.0173(3) Uani 1 1 d . . .
H04 H 0.476(2) 0.7396(19) 0.2280(17) 0.022(6) Uiso 1 1 d . . .
C1 C 0.12860(17) 0.72598(15) 0.45470(14) 0.0173(4) Uani 1 1 d . . .
C2 C 0.14120(17) 0.53591(14) 0.53044(14) 0.0179(4) Uani 1 1 d . . .
C3 C 0.18589(18) 0.48235(16) 0.47852(15) 0.0217(4) Uani 1 1 d . . .
C4 C 0.1832(2) 0.37872(16) 0.52024(17) 0.0281(5) Uani 1 1 d . . .
H4 H 0.2123 0.3387 0.4880 0.034 Uiso 1 1 calc R . .
C5 C 0.1390(2) 0.33355(16) 0.60747(18) 0.0321(6) Uani 1 1 d . . .
H5 H 0.1385 0.2628 0.6345 0.039 Uiso 1 1 calc R . .
C6 C 0.0953(2) 0.38902(17) 0.65662(16) 0.0280(5) Uani 1 1 d . . .
H6 H 0.0651 0.3560 0.7167 0.034 Uiso 1 1 calc R . .
C7 C 0.09526(19) 0.49289(16) 0.61876(15) 0.0218(4) Uani 1 1 d . . .
C8 C 0.2312(2) 0.53206(18) 0.38219(17) 0.0297(5) Uani 1 1 d . . .
H8A H 0.3167 0.5399 0.3848 0.045 Uiso 1 1 calc R . .
H8B H 0.1885 0.5980 0.3518 0.045 Uiso 1 1 calc R . .
H8C H 0.2180 0.4907 0.3473 0.045 Uiso 1 1 calc R . .
C9 C 0.0483(2) 0.55643(18) 0.66901(16) 0.0274(5) Uani 1 1 d . . .
H9A H 0.1130 0.5924 0.6796 0.041 Uiso 1 1 calc R . .
H9B H 0.0163 0.5138 0.7283 0.041 Uiso 1 1 calc R . .
H9C H -0.0152 0.6047 0.6319 0.041 Uiso 1 1 calc R . .
C11 C 0.05975(17) 1.01037(15) 0.29860(14) 0.0169(4) Uani 1 1 d . . .
C12 C -0.00379(18) 1.19061(14) 0.19263(14) 0.0162(4) Uani 1 1 d . . .
C13 C 0.0567(2) 1.23391(16) 0.11001(15) 0.0227(4) Uani 1 1 d . . .
C14 C 0.0182(2) 1.33164(17) 0.05403(16) 0.0289(5) Uani 1 1 d . . .
H14 H 0.0567 1.3642 -0.0028 0.035 Uiso 1 1 calc R . .
C15 C -0.0752(2) 1.38224(16) 0.07970(16) 0.0281(5) Uani 1 1 d . . .
H15 H -0.1001 1.4490 0.0403 0.034 Uiso 1 1 calc R . .
C16 C -0.1327(2) 1.33689(16) 0.16181(16) 0.0260(5) Uani 1 1 d . . .
H16 H -0.1969 1.3728 0.1781 0.031 Uiso 1 1 calc R . .
C17 C -0.09810(18) 1.23938(16) 0.22098(15) 0.0208(4) Uani 1 1 d . . .
C18 C 0.1578(3) 1.17677(19) 0.08490(19) 0.0402(7) Uani 1 1 d . . .
H18A H 0.1889 1.2187 0.0249 0.060 Uiso 1 1 calc R . .
H18B H 0.1294 1.1163 0.0815 0.060 Uiso 1 1 calc R . .
H18C H 0.2213 1.1580 0.1319 0.060 Uiso 1 1 calc R . .
C19 C -0.1583(2) 1.18818(19) 0.31088(18) 0.0370(6) Uani 1 1 d . . .
H19A H -0.2192 1.2349 0.3204 0.055 Uiso 1 1 calc R . .
H19B H -0.0991 1.1660 0.3612 0.055 Uiso 1 1 calc R . .
H19C H -0.1960 1.1301 0.3098 0.055 Uiso 1 1 calc R . .
C21 C 0.24146(17) 0.85651(13) 0.30387(13) 0.0142(4) Uani 1 1 d . . .
C22 C 0.22280(17) 0.83892(14) 0.22132(13) 0.0155(4) Uani 1 1 d . . .
C23 C 0.31788(17) 0.78941(14) 0.19181(14) 0.0161(4) Uani 1 1 d . . .
C24 C 0.29329(19) 0.74439(15) 0.13026(15) 0.0203(4) Uani 1 1 d . . .
H24 H 0.3550 0.7068 0.1134 0.024 Uiso 1 1 calc R . .
C25 C 0.1800(2) 0.75484(16) 0.09456(15) 0.0234(4) Uani 1 1 d . . .
H25 H 0.1645 0.7246 0.0527 0.028 Uiso 1 1 calc R . .
C26 C 0.08660(19) 0.80926(16) 0.11862(15) 0.0230(4) Uani 1 1 d . . .
H26 H 0.0097 0.8185 0.0910 0.028 Uiso 1 1 calc R . .
C27 C 0.10754(18) 0.84883(15) 0.18240(14) 0.0187(4) Uani 1 1 d . . .
H27 H 0.0439 0.8834 0.2007 0.022 Uiso 1 1 calc R . .
C41 C 0.45664(17) 0.84315(14) 0.27612(13) 0.0155(4) Uani 1 1 d . . .
H41 H 0.5262 0.8091 0.3184 0.019 Uiso 1 1 calc R . .
C31 C 0.37894(17) 0.84698(15) 0.42521(13) 0.0161(4) Uani 1 1 d . . .
C32 C 0.36086(17) 0.93399(15) 0.44250(14) 0.0182(4) Uani 1 1 d . . .
C33 C 0.38829(19) 0.92657(17) 0.53118(15) 0.0235(4) Uani 1 1 d . . .
H33 H 0.3758 0.9840 0.5457 0.028 Uiso 1 1 calc R . .
C34 C 0.4331(2) 0.83754(18) 0.59810(15) 0.0267(5) Uani 1 1 d . . .
H34 H 0.4514 0.8343 0.6579 0.032 Uiso 1 1 calc R . .
C35 C 0.45181(19) 0.75262(17) 0.57865(15) 0.0250(5) Uani 1 1 d . . .
H35 H 0.4829 0.6917 0.6254 0.030 Uiso 1 1 calc R . .
C36 C 0.42570(18) 0.75530(16) 0.49181(15) 0.0204(4) Uani 1 1 d . . .
C37 C 0.31625(18) 1.03429(15) 0.37129(15) 0.0211(4) Uani 1 1 d . . .
H37A H 0.3168 1.0313 0.3102 0.032 Uiso 1 1 calc R . .
H37B H 0.3682 1.0853 0.3715 0.032 Uiso 1 1 calc R . .
H37C H 0.2347 1.0515 0.3859 0.032 Uiso 1 1 calc R . .
C38 C 0.4466(2) 0.66131(16) 0.47334(16) 0.0254(5) Uani 1 1 d . . .
H38A H 0.5306 0.6528 0.4586 0.038 Uiso 1 1 calc R . .
H38B H 0.3962 0.6665 0.4212 0.038 Uiso 1 1 calc R . .
H38C H 0.4265 0.6036 0.5282 0.038 Uiso 1 1 calc R . .
C51 C 0.48782(17) 0.94684(15) 0.21533(14) 0.0163(4) Uani 1 1 d . . .
C52 C 0.46480(17) 0.99863(15) 0.11863(14) 0.0185(4) Uani 1 1 d . . .
H52 H 0.4247 0.9740 0.0801 0.022 Uiso 1 1 calc R . .
C53 C 0.51252(18) 1.09378(16) 0.09020(16) 0.0229(4) Uani 1 1 d . . .
H53 H 0.5100 1.1435 0.0293 0.027 Uiso 1 1 calc R . .
C54 C 0.56450(19) 1.10152(16) 0.16856(16) 0.0235(4) Uani 1 1 d . . .
H54 H 0.6024 1.1574 0.1692 0.028 Uiso 1 1 calc R . .
C55 C 0.54990(18) 1.01118(16) 0.24588(15) 0.0203(4) Uani 1 1 d . . .
H55 H 0.5766 0.9960 0.3071 0.024 Uiso 1 1 calc R . .
C56 C 0.74870(18) 0.85028(15) 0.18463(15) 0.0204(4) Uani 1 1 d . . .
H56 H 0.7278 0.7831 0.2293 0.024 Uiso 1 1 calc R . .
C57 C 0.72469(18) 0.89166(16) 0.08814(15) 0.0209(4) Uani 1 1 d . . .
H57 H 0.6857 0.8603 0.0548 0.025 Uiso 1 1 calc R . .
C58 C 0.76900(18) 0.98790(16) 0.05024(15) 0.0212(4) Uani 1 1 d . . .
H58 H 0.7655 1.0317 -0.0130 0.025 Uiso 1 1 calc R . .
C59 C 0.81949(18) 1.00754(16) 0.12298(15) 0.0210(4) Uani 1 1 d . . .
H59 H 0.8552 1.0667 0.1171 0.025 Uiso 1 1 calc R . .
C60 C 0.80692(18) 0.92234(16) 0.20648(15) 0.0209(4) Uani 1 1 d . . .
H50 H 0.8327 0.9149 0.2661 0.025 Uiso 1 1 calc R . .
C98 C 0.3530(4) 0.4142(3) 0.8715(3) 0.0358(9) Uiso 0.757(8) 1 d PD A 1
F1 F 0.4113(3) 0.3282(2) 0.92685(18) 0.0491(10) Uani 0.757(8) 1 d PD A 1
F2 F 0.3738(5) 0.4823(3) 0.9081(2) 0.0657(13) Uani 0.757(8) 1 d PD A 1
F3 F 0.2383(3) 0.4036(2) 0.8780(3) 0.0656(13) Uani 0.757(8) 1 d PD A 1
S S 0.40464(15) 0.45609(12) 0.75313(18) 0.0191(3) Uani 0.757(8) 1 d PD A 1
O1 O 0.3305(3) 0.5449(2) 0.7049(2) 0.0269(8) Uiso 0.757(8) 1 d PD A 1
O2 O 0.5304(3) 0.4655(3) 0.7651(3) 0.0306(10) Uiso 0.757(8) 1 d PD A 1
O3 O 0.3825(2) 0.37229(18) 0.7297(3) 0.0290(6) Uiso 0.757(8) 1 d PD A 1
C98' C 0.3835(6) 0.4313(5) 0.8885(5) 0.0043(18) Uiso 0.243(8) 1 d PD A 2
F1' F 0.4529(8) 0.3529(6) 0.9425(6) 0.045(2) Uiso 0.243(8) 1 d PD A 2
F2' F 0.4082(12) 0.5085(9) 0.9070(10) 0.055(3) Uiso 0.243(8) 1 d PD A 2
F3' F 0.2715(8) 0.4129(7) 0.9134(7) 0.047(2) Uiso 0.243(8) 1 d PD A 2
S' S 0.4084(6) 0.4531(5) 0.7718(4) 0.0204(14) Uiso 0.243(8) 1 d PD A 2
O1' O 0.3284(7) 0.5428(6) 0.7258(7) 0.024(2) Uiso 0.243(8) 1 d PD A 2
O2' O 0.5290(6) 0.4782(6) 0.7452(7) 0.015(2) Uiso 0.243(8) 1 d PD A 2
O3' O 0.3794(5) 0.3600(4) 0.7651(6) 0.0091(16) Uiso 0.243(8) 1 d PD A 2
C99 C 0.6885(2) 0.61904(17) 0.78714(17) 0.0291(5) Uani 1 1 d . . .
H99 H 0.6298 0.5899 0.7596 0.035 Uiso 1 1 calc R . .
Cl1 Cl 0.77223(6) 0.70037(4) 0.69732(5) 0.03576(14) Uani 1 1 d . . .
Cl2 Cl 0.78233(7) 0.52106(5) 0.86388(5) 0.05189(19) Uani 1 1 d . . .
Cl3 Cl 0.60954(8) 0.68685(7) 0.84333(6) 0.0590(2) Uani 1 1 d . . .

loop_
_atom_site_aniso_label
_atom_site_aniso_U_11
_atom_site_aniso_U_22
_atom_site_aniso_U_33
_atom_site_aniso_U_23
_atom_site_aniso_U_13
_atom_site_aniso_U_12
Pd 0.01213(7) 0.01129(7) 0.01612(8) -0.00504(6) 0.00260(5) -0.00057(5)
Fe 0.01106(13) 0.01523(13) 0.01512(13) -0.00602(11) 0.00061(10) -0.00056(10)
I 0.02116(7) 0.01899(7) 0.02590(8) -0.01051(6) 0.01044(5) -0.00309(5)
N1 0.0163(8) 0.0169(9) 0.0217(9) -0.0073(7) 0.0015(7) -0.0017(6)
N2 0.0144(8) 0.0176(8) 0.0199(9) -0.0083(7) 0.0004(6) -0.0007(6)
N3 0.0144(8) 0.0131(7) 0.0163(8) -0.0062(6) 0.0028(6) -0.0010(6)
N4 0.0126(8) 0.0171(8) 0.0255(9) -0.0123(7) 0.0002(7) 0.0018(6)
C1 0.0148(9) 0.0193(10) 0.0189(10) -0.0087(8) 0.0035(7) -0.0019(7)
C2 0.0146(9) 0.0121(9) 0.0252(10) -0.0052(8) -0.0038(8) -0.0004(7)
C3 0.0163(10) 0.0216(10) 0.0294(11) -0.0124(9) -0.0027(8) -0.0002(8)
C4 0.0262(12) 0.0200(10) 0.0413(14) -0.0162(10) -0.0123(10) 0.0047(9)
C5 0.0396(14) 0.0139(10) 0.0378(14) -0.0040(10) -0.0197(11) -0.0018(9)
C6 0.0314(12) 0.0221(11) 0.0228(11) 0.0006(9) -0.0098(9) -0.0063(9)
C7 0.0191(10) 0.0208(10) 0.0226(10) -0.0050(9) -0.0047(8) -0.0026(8)
C8 0.0289(12) 0.0313(12) 0.0366(13) -0.0206(11) 0.0087(10) -0.0084(10)
C9 0.0265(12) 0.0298(12) 0.0247(11) -0.0095(10) 0.0019(9) -0.0014(9)
C11 0.0127(9) 0.0194(10) 0.0205(10) -0.0100(8) 0.0036(7) -0.0016(7)
C12 0.0176(9) 0.0131(9) 0.0176(9) -0.0056(8) -0.0015(7) -0.0013(7)
C13 0.0293(12) 0.0187(10) 0.0220(11) -0.0095(9) 0.0049(9) -0.0057(8)
C14 0.0446(14) 0.0208(11) 0.0197(11) -0.0053(9) 0.0037(10) -0.0086(10)
C15 0.0394(13) 0.0152(10) 0.0264(12) -0.0048(9) -0.0101(10) 0.0012(9)
C16 0.0236(11) 0.0204(10) 0.0327(12) -0.0102(10) -0.0050(9) 0.0057(8)
C17 0.0176(10) 0.0217(10) 0.0228(11) -0.0088(9) -0.0009(8) 0.0014(8)
C18 0.0508(17) 0.0282(13) 0.0403(15) -0.0130(11) 0.0257(13) -0.0024(11)
C19 0.0321(13) 0.0320(13) 0.0383(14) -0.0067(11) 0.0161(11) 0.0063(10)
C21 0.0166(9) 0.0072(8) 0.0162(9) -0.0019(7) 0.0005(7) -0.0005(7)
C22 0.0139(9) 0.0145(9) 0.0171(9) -0.0052(8) 0.0002(7) -0.0015(7)
C23 0.0158(9) 0.0126(9) 0.0184(9) -0.0043(8) 0.0003(7) -0.0011(7)
C24 0.0208(10) 0.0185(10) 0.0243(11) -0.0116(9) 0.0016(8) 0.0002(8)
C25 0.0267(11) 0.0230(10) 0.0249(11) -0.0136(9) -0.0015(9) -0.0048(8)
C26 0.0181(10) 0.0270(11) 0.0229(11) -0.0083(9) -0.0037(8) -0.0027(8)
C27 0.0146(9) 0.0191(9) 0.0210(10) -0.0067(8) 0.0006(8) -0.0002(7)
C41 0.0106(9) 0.0185(9) 0.0183(9) -0.0087(8) 0.0018(7) 0.0005(7)
C31 0.0127(9) 0.0206(10) 0.0154(9) -0.0071(8) 0.0024(7) -0.0040(7)
C32 0.0118(9) 0.0238(10) 0.0225(10) -0.0122(9) 0.0049(7) -0.0050(7)
C33 0.0198(10) 0.0330(12) 0.0254(11) -0.0185(10) 0.0067(8) -0.0101(9)
C34 0.0222(11) 0.0431(13) 0.0174(10) -0.0127(10) 0.0030(8) -0.0142(10)
C35 0.0196(10) 0.0299(11) 0.0197(10) -0.0023(9) -0.0017(8) -0.0072(9)
C36 0.0139(9) 0.0226(10) 0.0225(10) -0.0059(9) 0.0012(8) -0.0048(8)
C37 0.0174(10) 0.0196(10) 0.0305(11) -0.0141(9) 0.0014(8) -0.0023(8)
C38 0.0260(11) 0.0191(10) 0.0270(11) -0.0048(9) -0.0023(9) 0.0005(8)
C51 0.0110(9) 0.0191(9) 0.0196(10) -0.0086(8) 0.0023(7) 0.0000(7)
C52 0.0125(9) 0.0199(10) 0.0215(10) -0.0070(8) -0.0014(7) 0.0016(7)
C53 0.0173(10) 0.0169(9) 0.0282(11) -0.0030(9) 0.0020(8) 0.0041(8)
C54 0.0215(10) 0.0183(10) 0.0337(12) -0.0135(9) 0.0077(9) -0.0025(8)
C55 0.0196(10) 0.0232(10) 0.0233(10) -0.0143(9) 0.0054(8) -0.0034(8)
C56 0.0133(9) 0.0193(10) 0.0256(11) -0.0062(9) 0.0000(8) 0.0025(7)
C57 0.0156(10) 0.0257(10) 0.0255(11) -0.0150(9) 0.0026(8) 0.0016(8)
C58 0.0171(10) 0.0264(11) 0.0184(10) -0.0071(9) 0.0038(8) -0.0008(8)
C59 0.0123(9) 0.0230(10) 0.0259(11) -0.0077(9) 0.0013(8) -0.0018(8)
C60 0.0127(9) 0.0261(11) 0.0213(10) -0.0067(9) -0.0025(8) 0.0008(8)
F1 0.0600(19) 0.0303(13) 0.0361(13) 0.0055(10) 0.0102(12) 0.0186(13)
F2 0.108(4) 0.054(2) 0.0337(14) -0.0218(15) -0.0002(17) 0.035(2)
F3 0.0386(16) 0.0589(17) 0.065(2) 0.0097(16) 0.0354(16) 0.0107(13)
S 0.0159(5) 0.0171(5) 0.0227(8) -0.0063(5) 0.0027(5) 0.0001(3)
C99 0.0311(12) 0.0252(11) 0.0302(12) -0.0101(10) -0.0030(10) -0.0001(9)
Cl1 0.0379(3) 0.0258(3) 0.0431(3) -0.0132(3) 0.0072(3) -0.0025(2)
Cl2 0.0583(5) 0.0348(3) 0.0500(4) -0.0035(3) -0.0268(4) 0.0053(3)
Cl3 0.0678(5) 0.0617(5) 0.0558(5) -0.0341(4) 0.0201(4) 0.0045(4)

loop_
_atom_type_symbol
_atom_type_description
_atom_type_scat_dispersion_real
_atom_type_scat_dispersion_imag
_atom_type_scat_source
C C 0.0033 0.0016 'International Tables Vol C Tables 4.2.6.8 and 6.1.1.4'
H H 0.0000 0.0000 'International Tables Vol C Tables 4.2.6.8 and 6.1.1.4'
N N 0.0061 0.0033 'International Tables Vol C Tables 4.2.6.8 and 6.1.1.4'
O O 0.0106 0.0060 'International Tables Vol C Tables 4.2.6.8 and 6.1.1.4'
F F 0.0171 0.0103 'International Tables Vol C Tables 4.2.6.8 and 6.1.1.4'
S S 0.1246 0.1234 'International Tables Vol C Tables 4.2.6.8 and 6.1.1.4'
Fe Fe 0.3463 0.8444 'International Tables Vol C Tables 4.2.6.8 and 6.1.1.4'
Pd Pd -0.9988 1.0072 'International Tables Vol C Tables 4.2.6.8 and 6.1.1.4'
I I -0.4742 1.8119 'International Tables Vol C Tables 4.2.6.8 and 6.1.1.4'
Cl Cl 0.1484 0.1585 'International Tables Vol C Tables 4.2.6.8 and 6.1.1.4'

loop_
_geom_angle_atom_site_label_1
_geom_angle_atom_site_label_2
_geom_angle_atom_site_label_3
_geom_angle
C1 Pd C11 174.66(8)
C1 Pd C21 87.41(8)
C11 Pd C21 92.71(7)
C1 Pd I 91.15(6)
C11 Pd I 88.48(6)
C21 Pd I 177.04(5)
C55 Fe C51 41.49(8)
C55 Fe C60 105.36(9)
C51 Fe C60 123.76(8)
C55 Fe C54 40.94(9)
C51 Fe C54 69.24(8)
C60 Fe C54 119.06(9)
C55 Fe C57 155.51(9)
C51 Fe C57 120.84(8)
C60 Fe C57 68.61(9)
C54 Fe C57 162.91(9)
C55 Fe C52 69.24(8)
C51 Fe C52 41.10(8)
C60 Fe C52 162.09(8)
C54 Fe C52 68.75(8)
C57 Fe C52 108.84(8)
C55 Fe C59 123.39(9)
C51 Fe C59 161.08(8)
C60 Fe C59 40.92(8)
C54 Fe C59 106.52(9)
C57 Fe C59 68.47(9)
C52 Fe C59 156.19(8)
C55 Fe C56 119.34(9)
C51 Fe C56 106.71(8)
C60 Fe C56 40.94(8)
C54 Fe C56 154.50(9)
C57 Fe C56 40.66(8)
C52 Fe C56 125.64(8)
C59 Fe C56 68.74(8)
C55 Fe C53 68.82(9)
C51 Fe C53 68.97(8)
C60 Fe C53 154.86(9)
C54 Fe C53 40.65(9)
C57 Fe C53 126.61(9)
C52 Fe C53 40.74(8)
C59 Fe C53 120.57(9)
C56 Fe C53 163.33(9)
C55 Fe C58 161.26(9)
C51 Fe C58 156.58(8)
C60 Fe C58 68.43(9)
C54 Fe C58 125.26(9)
C57 Fe C58 40.53(8)
C52 Fe C58 121.96(8)
C59 Fe C58 40.54(8)
C56 Fe C58 68.32(9)
C53 Fe C58 108.85(9)
C1 N1 C2 175.7(2)
C11 N2 C12 178.7(2)
C21 N3 C31 123.13(16)
C21 N3 C41 121.02(16)
C31 N3 C41 115.85(15)
C23 N4 C41 120.36(16)
N1 C1 Pd 171.71(18)
C7 C2 C3 124.69(19)
C7 C2 N1 117.30(18)
C3 C2 N1 117.97(19)
C4 C3 C2 116.0(2)
C4 C3 C8 121.0(2)
C2 C3 C8 122.93(19)
C5 C4 C3 121.0(2)
C4 C5 C6 121.4(2)
C5 C6 C7 120.5(2)
C6 C7 C2 116.5(2)
C6 C7 C9 122.6(2)
C2 C7 C9 120.98(19)
N2 C11 Pd 177.34(18)
C17 C12 C13 124.15(19)
C17 C12 N2 117.99(18)
C13 C12 N2 117.87(18)
C14 C13 C12 116.4(2)
C14 C13 C18 122.7(2)
C12 C13 C18 120.9(2)
C15 C14 C13 121.1(2)
C16 C15 C14 120.8(2)
C15 C16 C17 120.9(2)
C16 C17 C12 116.7(2)
C16 C17 C19 122.2(2)
C12 C17 C19 121.11(19)
N3 C21 C22 118.63(17)
N3 C21 Pd 121.14(14)
C22 C21 Pd 119.56(14)
C27 C22 C23 119.15(18)
C27 C22 C21 121.62(18)
C23 C22 C21 117.69(17)
N4 C23 C24 121.74(18)
N4 C23 C22 119.09(18)
C24 C23 C22 119.07(18)
C25 C24 C23 119.93(19)
C24 C25 C26 121.48(19)
C27 C26 C25 119.29(19)
C26 C27 C22 120.84(19)
N4 C41 C51 114.77(17)
N4 C41 N3 108.19(15)
C51 C41 N3 109.44(15)
C32 C31 C36 122.90(19)
C32 C31 N3 119.62(17)
C36 C31 N3 117.47(17)
C33 C32 C31 117.10(19)
C33 C32 C37 118.82(19)
C31 C32 C37 124.07(18)
C34 C33 C32 121.3(2)
C33 C34 C35 120.4(2)
C34 C35 C36 120.9(2)
C35 C36 C31 117.4(2)
C35 C36 C38 119.45(19)
C31 C36 C38 123.18(19)
C52 C51 C55 107.55(18)
C52 C51 C41 127.70(18)
C55 C51 C41 124.73(18)
C52 C51 Fe 70.09(11)
C55 C51 Fe 69.05(11)
C41 C51 Fe 125.22(13)
C53 C52 C51 107.93(18)
C53 C52 Fe 69.80(11)
C51 C52 Fe 68.81(11)
C54 C53 C52 108.31(19)
C54 C53 Fe 69.36(12)
C52 C53 Fe 69.46(11)
C53 C54 C55 108.13(19)
C53 C54 Fe 69.99(12)
C55 C54 Fe 68.82(11)
C54 C55 C51 108.08(19)
C54 C55 Fe 70.24(12)
C51 C55 Fe 69.45(11)
C57 C56 C60 107.67(18)
C57 C56 Fe 69.57(11)
C60 C56 Fe 69.20(11)
C58 C57 C56 108.28(19)
C58 C57 Fe 70.04(12)
C56 C57 Fe 69.77(11)
C57 C58 C59 108.32(19)
C57 C58 Fe 69.43(11)
C59 C58 Fe 69.52(12)
C58 C59 C60 107.71(19)
C58 C59 Fe 69.94(12)
C60 C59 Fe 69.21(11)
C59 C60 C56 108.02(19)
C59 C60 Fe 69.87(11)
C56 C60 Fe 69.87(11)
F3 C98 F1 108.8(3)
F3 C98 F2 106.3(4)
F1 C98 F2 105.7(3)
F3 C98 S 112.9(3)
F1 C98 S 112.3(2)
F2 C98 S 110.4(3)
O1 S O3 114.5(2)
O1 S O2 118.2(2)
O3 S O2 113.57(19)
O1 S C98 104.16(19)
O3 S C98 101.81(19)
O2 S C98 101.6(2)
F2' C98' F3' 107.0(8)
F2' C98' F1' 107.5(9)
F3' C98' F1' 107.3(7)
F2' C98' S' 111.5(8)
F3' C98' S' 113.1(6)
F1' C98' S' 110.2(6)
O2' S' O3' 113.3(6)
O2' S' O1' 108.0(6)
O3' S' O1' 118.1(6)
O2' S' C98' 112.1(6)
O3' S' C98' 103.6(5)
O1' S' C98' 101.0(5)
Cl2 C99 Cl3 111.57(14)
Cl2 C99 Cl1 110.32(14)
Cl3 C99 Cl1 109.53(13)

loop_
_geom_bond_atom_site_label_1
_geom_bond_atom_site_label_2
_geom_bond_distance
Pd C1 1.965(2)
Pd C11 1.967(2)
Pd C21 2.0311(19)
Pd I 2.6421(3)
Fe C55 2.022(2)
Fe C51 2.0274(19)
Fe C60 2.038(2)
Fe C54 2.041(2)
Fe C57 2.044(2)
Fe C52 2.044(2)
Fe C59 2.047(2)
Fe C56 2.047(2)
Fe C53 2.049(2)
Fe C58 2.052(2)
N1 C1 1.146(3)
N1 C2 1.400(2)
N2 C11 1.150(3)
N2 C12 1.404(2)
N3 C21 1.310(3)
N3 C31 1.454(2)
N3 C41 1.513(2)
N4 C23 1.358(3)
N4 C41 1.434(3)
C2 C7 1.394(3)
C2 C3 1.399(3)
C3 C4 1.394(3)
C3 C8 1.505(3)
C4 C5 1.376(4)
C5 C6 1.383(4)
C6 C7 1.393(3)
C7 C9 1.499(3)
C12 C17 1.396(3)
C12 C13 1.398(3)
C13 C14 1.389(3)
C13 C18 1.498(3)
C14 C15 1.384(3)
C15 C16 1.379(3)
C16 C17 1.390(3)
C17 C19 1.499(3)
C21 C22 1.441(3)
C22 C27 1.415(3)
C22 C23 1.418(3)
C23 C24 1.406(3)
C24 C25 1.374(3)
C25 C26 1.404(3)
C26 C27 1.370(3)
C41 C51 1.504(3)
C31 C32 1.397(3)
C31 C36 1.406(3)
C32 C33 1.396(3)
C32 C37 1.507(3)
C33 C34 1.378(3)
C34 C35 1.387(3)
C35 C36 1.388(3)
C36 C38 1.508(3)
C51 C52 1.429(3)
C51 C55 1.435(3)
C52 C53 1.425(3)
C53 C54 1.420(3)
C54 C55 1.421(3)
C56 C57 1.421(3)
C56 C60 1.428(3)
C57 C58 1.419(3)
C58 C59 1.420(3)
C59 C60 1.428(3)
C98 F3 1.309(5)
C98 F1 1.341(4)
C98 F2 1.362(5)
C98 S 1.823(4)
S O1 1.427(3)
S O3 1.445(3)
S O2 1.453(3)
C98' F2' 1.316(10)
C98' F3' 1.328(9)
C98' F1' 1.330(9)
C98' S' 1.762(8)
S' O2' 1.445(8)
S' O3' 1.461(7)
S' O1' 1.465(9)
C99 Cl2 1.754(2)
C99 Cl3 1.754(2)
C99 Cl1 1.765(3)

loop_
_geom_hbond_atom_site_label_D
_geom_hbond_atom_site_label_H
_geom_hbond_atom_site_label_A
_geom_hbond_distance_DH
_geom_hbond_distance_HA
_geom_hbond_distance_DA
_geom_hbond_angle_DHA
_geom_hbond_site_symmetry_A
C37 H37C I 0.98 3.09 3.914(2) 142.1 2_576
